data_4515783
loop_
_publ_author_name
'Messinis, Antonis M.'
'Wright, William R. H.'
'Batsanov, Andrei S.'
'Howard, Judith A. K.'
'Hanton, Martin J.'
'Dyer, Philip W.'

_publ_section_title
;
 Exploration of Homogeneous Ethylene Dimerization Mediated by Tungsten
 Mono(imido) Complexes
;
_journal_issue 12
_journal_name_full 'ACS Catalysis'
_journal_page_first 11235
_journal_paper_doi 10.1021/acscatal.8b02201
_journal_volume 8
_journal_year 2018
_chemical_formula_moiety 'C24 H34 Cl8 N2 W2, C6 D6'
_chemical_formula_sum 'C30 H34 Cl8 D6 N2 W2'
_chemical_formula_weight 1085.97
_space_group_crystal_system monoclinic
_space_group_IT_number 14
_space_group_name_Hall '-P 2yn'
_space_group_name_H-M_alt 'P 1 21/n 1'
_atom_sites_solution_hydrogens geom
_atom_sites_solution_primary heavy
_atom_sites_solution_secondary difmap
_audit_creation_date 2016-11-30
_audit_creation_method
;
Olex2 1.2-beta
(compiled 2016.11.30 svn.r3356 for OlexSys, GUI svn.r5269)
;
_cell_angle_alpha 90
_cell_angle_beta 93.494(10)
_cell_angle_gamma 90
_cell_formula_units_Z 2
_cell_length_a 9.7378(6)
_cell_length_b 11.3900(7)
_cell_length_c 16.7268(9)
_cell_measurement_reflns_used 9898
_cell_measurement_temperature 120
_cell_measurement_theta_max 33.91
_cell_measurement_theta_min 2.16
_cell_volume 1851.78(19)
_computing_cell_refinement 'SAINT v7.46A (Bruker, 2008)'
_computing_data_collection 'SMART v5.630 (Bruker, 2003)'
_computing_data_reduction 'SAINT v7.46A (Bruker, 2008)'
_computing_molecular_graphics 'Olex2 (Dolomanov et al., 2009)'
_computing_publication_material 'Olex2 (Dolomanov et al., 2009)'
_computing_structure_refinement 'ShelXL 2014/7 multi-CPU version (Sheldrick, 2015)'
_computing_structure_solution 'SHELXS 2013/1 (Sheldrick, 2008)'
_diffrn_ambient_temperature 120
_diffrn_detector 'CCD area detector'
_diffrn_detector_area_resol_mean 5.6
_diffrn_detector_type 'Bruker SMART 6000'
_diffrn_measured_fraction_theta_full 1.000
_diffrn_measured_fraction_theta_max 1.000
_diffrn_measurement_device 'three-circle diffractometer'
_diffrn_measurement_device_type 'CCD area detector'
_diffrn_measurement_method '\w scans'
_diffrn_radiation_monochromator graphite
_diffrn_radiation_probe x-ray
_diffrn_radiation_type MoK\a
_diffrn_radiation_wavelength 0.71073
_diffrn_radiation_xray_symbol K-L~3~
_diffrn_reflns_av_R_equivalents 0.0450
_diffrn_reflns_av_unetI/netI 0.0344
_diffrn_reflns_Laue_measured_fraction_full 1.000
_diffrn_reflns_Laue_measured_fraction_max 1.000
_diffrn_reflns_limit_h_max 14
_diffrn_reflns_limit_h_min -14
_diffrn_reflns_limit_k_max 17
_diffrn_reflns_limit_k_min -17
_diffrn_reflns_limit_l_max 25
_diffrn_reflns_limit_l_min -25
_diffrn_reflns_number 38473
_diffrn_reflns_point_group_measured_fraction_full 1.000
_diffrn_reflns_point_group_measured_fraction_max 1.000
_diffrn_reflns_theta_full 32.500
_diffrn_reflns_theta_max 32.500
_diffrn_reflns_theta_min 2.164
_diffrn_source 'sealed X-ray tube'
_diffrn_source_current 35.0
_diffrn_source_power 1.75
_diffrn_source_target Mo
_diffrn_source_voltage 50.0
_diffrn_standards_number 0
_exptl_absorpt_coefficient_mu 6.808
_exptl_absorpt_correction_T_max 0.4370
_exptl_absorpt_correction_T_min 0.3467
_exptl_absorpt_correction_type multi-scan
_exptl_absorpt_process_details
;
SADABS-2009/1 (Bruker,2010) was used for absorption correction.
wR2(int) was 0.0758 before and 0.0584 after correction.
The Ratio of minimum to maximum transmission is 0.7934.
The \l/2 correction factor is 0.0015.
;
_exptl_crystal_colour 'dark red'
_exptl_crystal_density_diffrn 1.948
_exptl_crystal_description 'irregular block'
_exptl_crystal_F_000 1036
_exptl_crystal_size_max 0.17
_exptl_crystal_size_mid 0.14
_exptl_crystal_size_min 0.1
_refine_diff_density_max 4.583
_refine_diff_density_min -1.404
_refine_diff_density_rms 0.179
_refine_ls_extinction_method none
_refine_ls_goodness_of_fit_ref 1.059
_refine_ls_hydrogen_treatment constr
_refine_ls_matrix_type full
_refine_ls_number_parameters 198
_refine_ls_number_reflns 6716
_refine_ls_number_restraints 0
_refine_ls_restrained_S_all 1.059
_refine_ls_R_factor_all 0.0408
_refine_ls_R_factor_gt 0.0305
_refine_ls_shift/su_max 0.002
_refine_ls_shift/su_mean 0.000
_refine_ls_structure_factor_coef Fsqd
_refine_ls_weighting_details 'w=1/[\s^2^(Fo^2^)+8.0490P] where P=(Fo^2^+2Fc^2^)/3'
_refine_ls_weighting_scheme calc
_refine_ls_wR_factor_gt 0.0611
_refine_ls_wR_factor_ref 0.0654
_reflns_Friedel_coverage 0.000
_reflns_number_gt 5593
_reflns_number_total 6716
_reflns_threshold_expression 'I > 2\s(I)'
_cod_data_source_file cs8b02201_si_002.cif
_cod_data_source_block 1g-C6D6
_cod_database_code 4515783
_shelx_space_group_comment
;
The symmetry employed for this shelxl refinement is uniquely defined
by the following loop, which should always be used as a source of
symmetry information in preference to the above space-group names.
They are only intended as comments.
;
_shelx_estimated_absorpt_t_max 0.549
_shelx_estimated_absorpt_t_min 0.391
_olex2_refinement_description
;
1. Fixed Uiso
 At 1.2 times of:
  All C(H) groups
2. Others
 Uiso(H8A)=Uiso(H8B)=Uiso(H8C)=FVAR(1)
 Uiso(H9A)=Uiso(H9B)=Uiso(H9C)=FVAR(2)
 Uiso(H11A)=Uiso(H11B)=Uiso(H11C)=FVAR(3)
 Uiso(H12A)=Uiso(H12B)=Uiso(H12C)=FVAR(4)
3.a Ternary CH refined with riding coordinates:
 C7(H7), C10(H10)
3.b Aromatic/amide H refined with riding coordinates:
 C3(H3), C4(H4), C5(H5), C13(D13), C14(D14), C15(D15)
3.c Idealised Me refined as rotating group:
 C8(H8A,H8B,H8C), C9(H9A,H9B,H9C), C11(H11A,H11B,H11C), C12(H12A,H12B,H12C)
;

loop_
_space_group_symop_operation_xyz
'x, y, z'
'-x+1/2, y+1/2, -z+1/2'
'-x, -y, -z'
'x-1/2, -y-1/2, z-1/2'

loop_
_atom_site_label
_atom_site_type_symbol
_atom_site_fract_x
_atom_site_fract_y
_atom_site_fract_z
_atom_site_U_iso_or_equiv
_atom_site_adp_type
_atom_site_occupancy
_atom_site_site_symmetry_order
_atom_site_calc_flag
_atom_site_refinement_flags_posn
W W 0.50080(2) 0.34006(2) 0.45153(2) 0.01614(4) Uani 1 1 d .
Cl1 Cl 0.51028(8) 0.54340(7) 0.40790(4) 0.01885(14) Uani 1 1 d .
Cl2 Cl 0.73356(8) 0.35413(7) 0.48204(5) 0.02226(15) Uani 1 1 d .
Cl3 Cl 0.48794(9) 0.17125(7) 0.52577(5) 0.02536(16) Uani 1 1 d .
Cl4 Cl 0.26423(8) 0.36214(7) 0.44898(5) 0.02134(15) Uani 1 1 d .
N N 0.5093(3) 0.2806(2) 0.35728(17) 0.0186(5) Uani 1 1 d .
C1 C 0.5173(3) 0.2345(3) 0.2806(2) 0.0185(6) Uani 1 1 d .
C2 C 0.4221(3) 0.1467(3) 0.2542(2) 0.0208(6) Uani 1 1 d .
C3 C 0.4338(4) 0.1029(3) 0.1774(2) 0.0267(7) Uani 1 1 d .
H3 H 0.3707 0.0449 0.1571 0.032 Uiso 1 1 calc R
C4 C 0.5363(4) 0.1426(4) 0.1297(2) 0.0296(8) Uani 1 1 d .
H4 H 0.5425 0.1110 0.0775 0.036 Uiso 1 1 calc R
C5 C 0.6294(4) 0.2274(3) 0.1571(2) 0.0260(7) Uani 1 1 d .
H5 H 0.6992 0.2525 0.1237 0.031 Uiso 1 1 calc R
C6 C 0.6221(3) 0.2764(3) 0.2330(2) 0.0204(6) Uani 1 1 d .
C7 C 0.3103(3) 0.1026(3) 0.3059(2) 0.0204(6) Uani 1 1 d .
H7 H 0.3382 0.1214 0.3630 0.025 Uiso 1 1 calc R
C8 C 0.1752(4) 0.1657(4) 0.2838(2) 0.0295(8) Uani 1 1 d .
H8A H 0.1861 0.2498 0.2947 0.048(9) Uiso 1 1 calc GR
H8B H 0.1027 0.1339 0.3156 0.048(9) Uiso 1 1 calc GR
H8C H 0.1500 0.1540 0.2267 0.048(9) Uiso 1 1 calc GR
C9 C 0.2891(5) -0.0303(4) 0.2990(3) 0.0345(9) Uani 1 1 d .
H9A H 0.2531 -0.0499 0.2446 0.042(8) Uiso 1 1 calc GR
H9B H 0.2234 -0.0558 0.3376 0.042(8) Uiso 1 1 calc GR
H9C H 0.3772 -0.0704 0.3104 0.042(8) Uiso 1 1 calc GR
C10 C 0.7256(4) 0.3680(3) 0.2624(2) 0.0221(6) Uani 1 1 d .
H10 H 0.6932 0.4021 0.3130 0.026 Uiso 1 1 calc R
C11 C 0.8648(4) 0.3097(4) 0.2822(3) 0.0331(9) Uani 1 1 d .
H11A H 0.8548 0.2488 0.3228 0.043(8) Uiso 1 1 calc GR
H11B H 0.9309 0.3689 0.3029 0.043(8) Uiso 1 1 calc GR
H11C H 0.8980 0.2742 0.2336 0.043(8) Uiso 1 1 calc GR
C12 C 0.7381(5) 0.4682(4) 0.2025(3) 0.0339(9) Uani 1 1 d .
H12A H 0.7734 0.4374 0.1530 0.046(9) Uiso 1 1 calc GR
H12B H 0.8015 0.5277 0.2255 0.046(9) Uiso 1 1 calc GR
H12C H 0.6474 0.5035 0.1906 0.046(9) Uiso 1 1 calc GR
C13 C 0.4918(4) 0.3810(3) -0.0160(2) 0.0285(8) Uani 1 1 d .
D13 D 0.4865 0.2992 -0.0269 0.034 Uiso 1 1 calc R
C14 C 0.6179(4) 0.4375(4) -0.0129(2) 0.0288(8) Uani 1 1 d .
D14 D 0.6991 0.3945 -0.0219 0.035 Uiso 1 1 calc R
C15 C 0.6259(4) 0.5564(4) 0.0032(2) 0.0302(8) Uani 1 1 d .
D15 D 0.7126 0.5950 0.0055 0.036 Uiso 1 1 calc R

loop_
_atom_site_aniso_label
_atom_site_aniso_U_11
_atom_site_aniso_U_22
_atom_site_aniso_U_33
_atom_site_aniso_U_23
_atom_site_aniso_U_13
_atom_site_aniso_U_12
W 0.01721(6) 0.01553(6) 0.01568(6) -0.00132(4) 0.00103(4) 0.00136(5)
Cl1 0.0242(4) 0.0175(3) 0.0149(3) 0.0002(2) 0.0015(3) 0.0011(3)
Cl2 0.0168(3) 0.0239(4) 0.0256(4) -0.0040(3) -0.0022(3) 0.0034(3)
Cl3 0.0303(4) 0.0196(4) 0.0261(4) 0.0049(3) 0.0011(3) 0.0006(3)
Cl4 0.0163(3) 0.0232(4) 0.0246(4) -0.0021(3) 0.0015(3) 0.0006(3)
N 0.0183(12) 0.0154(12) 0.0221(13) -0.0011(10) 0.0025(10) 0.0020(10)
C1 0.0192(14) 0.0175(14) 0.0187(14) -0.0027(11) -0.0001(11) 0.0029(11)
C2 0.0201(15) 0.0233(16) 0.0188(14) -0.0016(12) -0.0002(11) 0.0004(12)
C3 0.0302(19) 0.0291(18) 0.0206(16) -0.0053(14) 0.0005(13) -0.0064(14)
C4 0.037(2) 0.035(2) 0.0173(15) -0.0040(14) 0.0044(14) -0.0024(16)
C5 0.0303(18) 0.0274(17) 0.0208(16) -0.0039(13) 0.0069(14) -0.0028(14)
C6 0.0205(15) 0.0209(15) 0.0197(15) -0.0012(12) 0.0017(12) 0.0019(12)
C7 0.0194(15) 0.0220(15) 0.0199(15) -0.0022(12) 0.0014(12) -0.0009(12)
C8 0.0226(17) 0.0327(19) 0.0329(19) -0.0019(16) 0.0006(14) 0.0014(15)
C9 0.043(2) 0.0260(19) 0.035(2) 0.0010(16) 0.0104(18) -0.0025(17)
C10 0.0220(16) 0.0229(16) 0.0214(15) 0.0007(12) 0.0028(12) 0.0004(12)
C11 0.0237(18) 0.033(2) 0.043(2) -0.0004(17) -0.0015(16) -0.0016(15)
C12 0.043(2) 0.0245(18) 0.033(2) 0.0033(15) -0.0012(17) -0.0065(16)
C13 0.033(2) 0.0230(17) 0.0293(19) -0.0003(14) 0.0004(15) 0.0009(15)
C14 0.0240(17) 0.033(2) 0.0294(18) 0.0001(15) 0.0040(14) 0.0038(15)
C15 0.0263(18) 0.0310(19) 0.033(2) 0.0001(15) 0.0035(15) -0.0063(15)

loop_
_atom_type_symbol
_atom_type_description
_atom_type_scat_dispersion_real
_atom_type_scat_dispersion_imag
_atom_type_scat_source
C C 0.0033 0.0016 'International Tables Vol C Tables 4.2.6.8 and 6.1.1.4'
D D 0.0000 0.0000 'International Tables Vol C Tables 4.2.6.8 and 6.1.1.4'
Cl Cl 0.1484 0.1585 'International Tables Vol C Tables 4.2.6.8 and 6.1.1.4'
H H 0.0000 0.0000 'International Tables Vol C Tables 4.2.6.8 and 6.1.1.4'
N N 0.0061 0.0033 'International Tables Vol C Tables 4.2.6.8 and 6.1.1.4'
W W -0.8490 6.8722 'International Tables Vol C Tables 4.2.6.8 and 6.1.1.4'

loop_
_geom_angle_atom_site_label_1
_geom_angle_atom_site_label_2
_geom_angle_atom_site_label_3
_geom_angle
_geom_angle_site_symmetry_1
_geom_angle_site_symmetry_3
Cl1 W Cl1 78.34(3) . 3_666
Cl2 W Cl1 82.18(3) . 3_666
Cl2 W Cl1 86.86(3) . .
Cl2 W Cl4 164.42(3) . .
Cl3 W Cl1 164.59(3) . .
Cl3 W Cl1 86.25(3) . 3_666
Cl3 W Cl2 91.37(3) . .
Cl3 W Cl4 90.80(3) . .
Cl4 W Cl1 86.96(3) . .
Cl4 W Cl1 82.56(3) . 3_666
N W Cl1 173.79(9) . 3_666
N W Cl1 95.44(9) . .
N W Cl2 97.42(10) . .
N W Cl3 99.96(9) . .
N W Cl4 97.40(10) . .
W Cl1 W 101.66(3) . 3_666
C1 N W 178.9(3) . .
N C1 C2 118.8(3) . .
N C1 C6 118.3(3) . .
C6 C1 C2 122.9(3) . .
C1 C2 C7 122.3(3) . .
C3 C2 C1 117.0(3) . .
C3 C2 C7 120.7(3) . .
C2 C3 C4 121.0(3) . .
C5 C4 C3 121.1(3) . .
C4 C5 C6 120.8(3) . .
C1 C6 C10 122.6(3) . .
C5 C6 C1 117.2(3) . .
C5 C6 C10 120.2(3) . .
C2 C7 C8 110.2(3) . .
C2 C7 C9 112.5(3) . .
C8 C7 C9 109.7(3) . .
C6 C10 C11 109.6(3) . .
C6 C10 C12 112.3(3) . .
C11 C10 C12 111.2(3) . .
C15 C13 C14 119.9(4) 3_665 .
C15 C14 C13 120.1(4) . .
C13 C15 C14 120.0(4) 3_665 .

loop_
_geom_bond_atom_site_label_1
_geom_bond_atom_site_label_2
_geom_bond_distance
_geom_bond_site_symmetry_2
W Cl1 2.4317(8) .
W Cl1 2.7079(8) 3_666
W Cl2 2.2983(8) .
W Cl3 2.2965(8) .
W Cl4 2.3152(8) .
W N 1.722(3) .
Cl1 W 2.7078(8) 3_666
N C1 1.392(4) .
C1 C2 1.416(5) .
C1 C6 1.416(5) .
C2 C3 1.390(5) .
C2 C7 1.516(5) .
C3 C4 1.390(5) .
C4 C5 1.383(5) .
C5 C6 1.393(5) .
C6 C10 1.512(5) .
C7 C8 1.525(5) .
C7 C9 1.532(5) .
C10 C11 1.527(5) .
C10 C12 1.529(5) .
C13 C14 1.385(6) .
C13 C15 1.378(6) 3_665
C14 C15 1.382(6) .
C15 C13 1.378(6) 3_665
